data_2236130
loop_
_publ_author_name
'Pfaffenrot, Ellen'
'Schollmeyer, Dieter'
'Laufer, Stefan'

_publ_section_title
;
 <i>N</i>-[(3<i>RS</i>,4<i>RS</i>)-1-Benzyl-4-methylpiperidin-3-yl]-5-nitro-1-phenylsulfonyl-1<i>H</i>-pyrrolo[2,3-<i>b</i>]pyridine-4-amine
;
_journal_coeditor_code BT6841
_journal_issue 10
_journal_name_full 'Acta Crystallographica Section E'
_journal_page_first o3051
_journal_paper_doi 10.1107/S1600536812039979
_journal_volume 68
_journal_year 2012
_chemical_formula_iupac 'C27 H29 N5 O4 S'
_chemical_formula_moiety 'C27 H29 N5 O4 S'
_chemical_formula_sum 'C27 H29 N5 O4 S'
_chemical_formula_weight 519.61
_chemical_name_systematic
;
<i>N</i>-[(3<i>RS</i>,4<i>RS</i>)-1-Benzyl-4-methylpiperidin-3-yl]-
5-nitro-1-phenylsulfonyl-1<i>H</i>-pyrrolo[2,3-<i>b</i>]pyridine-4-amine
;
_space_group_IT_number 14
_symmetry_cell_setting monoclinic
_symmetry_space_group_name_Hall '-P 2ybc'
_symmetry_space_group_name_H-M 'P 1 21/c 1'
_atom_sites_solution_hydrogens geom
_atom_sites_solution_primary direct
_atom_sites_solution_secondary difmap
_audit_creation_method SHELXL-97
_cell_angle_alpha 90.00
_cell_angle_beta 98.443(3)
_cell_angle_gamma 90.00
_cell_formula_units_Z 4
_cell_length_a 17.2626(10)
_cell_length_b 11.5411(8)
_cell_length_c 13.1313(9)
_cell_measurement_reflns_used 5909
_cell_measurement_temperature 173(2)
_cell_measurement_theta_max 27.4
_cell_measurement_theta_min 2.4
_cell_volume 2587.8(3)
_computing_cell_refinement 'APEX2 (Bruker, 2006)'
_computing_data_collection 'APEX2 (Bruker, 2006)'
_computing_data_reduction 'APEX2 (Bruker, 2006)'
_computing_molecular_graphics 'PLATON (Spek, 2009)'
_computing_publication_material 'PLATON (Spek, 2009)'
_computing_structure_refinement 'SHELXL97 (Sheldrick, 2008)'
_computing_structure_solution 'SIR97 (Altomare <i>et al.</i>, 1999)'
_diffrn_ambient_temperature 173(2)
_diffrn_measured_fraction_theta_full 0.993
_diffrn_measured_fraction_theta_max 0.993
_diffrn_measurement_device '\k-geometry diffractometer'
_diffrn_measurement_device_type 'Bruker APEXII'
_diffrn_measurement_method 'CCD scan'
_diffrn_radiation_monochromator graphite
_diffrn_radiation_type MoK\a
_diffrn_radiation_wavelength 0.71073
_diffrn_reflns_av_R_equivalents 0.0351
_diffrn_reflns_av_sigmaI/netI 0.0343
_diffrn_reflns_limit_h_max 22
_diffrn_reflns_limit_h_min -22
_diffrn_reflns_limit_k_max 15
_diffrn_reflns_limit_k_min -12
_diffrn_reflns_limit_l_max 17
_diffrn_reflns_limit_l_min -17
_diffrn_reflns_number 25499
_diffrn_reflns_theta_full 27.91
_diffrn_reflns_theta_max 27.91
_diffrn_reflns_theta_min 2.13
_exptl_absorpt_coefficient_mu 0.168
_exptl_absorpt_correction_type none
_exptl_crystal_colour yellow
_exptl_crystal_density_diffrn 1.334
_exptl_crystal_density_method 'not measured'
_exptl_crystal_description plate
_exptl_crystal_F_000 1096
_exptl_crystal_size_max 0.50
_exptl_crystal_size_mid 0.20
_exptl_crystal_size_min 0.08
_refine_diff_density_max 0.250
_refine_diff_density_min -0.351
_refine_ls_extinction_method none
_refine_ls_goodness_of_fit_ref 1.018
_refine_ls_hydrogen_treatment constr
_refine_ls_matrix_type full
_refine_ls_number_parameters 336
_refine_ls_number_reflns 6140
_refine_ls_number_restraints 0
_refine_ls_restrained_S_all 1.018
_refine_ls_R_factor_all 0.0663
_refine_ls_R_factor_gt 0.0386
_refine_ls_shift/su_max 0.000
_refine_ls_shift/su_mean 0.000
_refine_ls_structure_factor_coef Fsqd
_refine_ls_weighting_details 'calc w=1/[\s^2^(Fo^2^)+(0.0633P)^2^+0.2813P] where P=(Fo^2^+2Fc^2^)/3'
_refine_ls_weighting_scheme calc
_refine_ls_wR_factor_obs 0.1023
_refine_ls_wR_factor_ref 0.1172
_reflns_number_gt 4286
_reflns_number_total 6140
_reflns_threshold_expression I>2\s(I)
_cod_data_source_file bt6841.cif
_cod_data_source_block I
_cod_original_sg_symbol_H-M 'P 21/c'
_cod_database_code 2236130
_cod_database_fobs_code 2236130

loop_
_symmetry_equiv_pos_as_xyz
'x, y, z'
'-x, y+1/2, -z+1/2'
'-x, -y, -z'
'x, -y-1/2, z-1/2'

loop_
_atom_site_type_symbol
_atom_site_label
_atom_site_fract_x
_atom_site_fract_y
_atom_site_fract_z
_atom_site_U_iso_or_equiv
_atom_site_adp_type
_atom_site_calc_flag
_atom_site_refinement_flags
_atom_site_occupancy
_atom_site_symmetry_multiplicity
N N1 0.25756(7) 0.38269(12) 0.13550(10) 0.0321(3) Uani d . 1 1
C C2 0.30403(10) 0.38599(15) 0.05701(12) 0.0341(4) Uani d . 1 1
H H2 0.2851 0.3892 -0.0146 0.041 Uiso calc R 1 1
C C3 0.37997(10) 0.38382(15) 0.09919(12) 0.0328(4) Uani d . 1 1
H H3 0.4234 0.3859 0.0624 0.039 Uiso calc R 1 1
C C4 0.38439(9) 0.37788(13) 0.20968(11) 0.0261(3) Uani d . 1 1
C C5 0.44591(8) 0.37411(12) 0.29571(11) 0.0249(3) Uani d . 1 1
C C6 0.41701(9) 0.37441(13) 0.39271(11) 0.0257(3) Uani d . 1 1
C C7 0.33663(9) 0.37230(14) 0.39967(12) 0.0303(3) Uani d . 1 1
H H7 0.3220 0.3714 0.4666 0.036 Uiso calc R 1 1
N N8 0.27971(8) 0.37148(12) 0.32056(10) 0.0339(3) Uani d . 1 1
C C9 0.30663(9) 0.37682(13) 0.22942(12) 0.0279(3) Uani d . 1 1
S S10 0.15864(2) 0.37973(4) 0.11393(3) 0.03343(12) Uani d . 1 1
O O11 0.13997(7) 0.40111(11) 0.00604(9) 0.0432(3) Uani d . 1 1
O O12 0.13179(7) 0.45534(11) 0.18685(10) 0.0425(3) Uani d . 1 1
C C13 0.13327(9) 0.23692(14) 0.13895(12) 0.0302(3) Uani d . 1 1
C C14 0.12459(9) 0.15711(16) 0.05869(13) 0.0347(4) Uani d . 1 1
H H14 0.1380 0.1774 -0.0066 0.042 Uiso calc R 1 1
C C15 0.09609(10) 0.04762(15) 0.07540(13) 0.0362(4) Uani d . 1 1
H H15 0.0898 -0.0073 0.0209 0.043 Uiso calc R 1 1
C C16 0.07654(9) 0.01692(15) 0.17065(13) 0.0341(4) Uani d . 1 1
C C17 0.08870(10) 0.09693(16) 0.25082(13) 0.0369(4) Uani d . 1 1
H H17 0.0773 0.0757 0.3169 0.044 Uiso calc R 1 1
C C18 0.11701(9) 0.20656(16) 0.23604(13) 0.0350(4) Uani d . 1 1
H H18 0.1253 0.2604 0.2913 0.042 Uiso calc R 1 1
C C19 0.04180(12) -0.10047(17) 0.18642(16) 0.0490(5) Uani d . 1 1
H H19A 0.0185 -0.1323 0.1197 0.073 Uiso calc R 1 1
H H19B 0.0013 -0.0927 0.2310 0.073 Uiso calc R 1 1
H H19C 0.0830 -0.1526 0.2188 0.073 Uiso calc R 1 1
N N20 0.46852(8) 0.37004(11) 0.48969(10) 0.0286(3) Uani d . 1 1
O O21 0.54003(7) 0.35745(12) 0.49078(9) 0.0436(3) Uani d . 1 1
O O22 0.44069(7) 0.37755(12) 0.57041(9) 0.0450(3) Uani d . 1 1
N N23 0.52257(7) 0.37061(11) 0.28858(10) 0.0283(3) Uani d . 1 1
H H23 0.5578 0.3611 0.3478 0.034 Uiso d R 1 1
C C24 0.56077(9) 0.35130(14) 0.19766(12) 0.0283(3) Uani d . 1 1
H H24 0.5213 0.3224 0.1399 0.034 Uiso calc R 1 1
C C25 0.62288(9) 0.25754(14) 0.22722(13) 0.0318(4) Uani d . 1 1
H H25A 0.5979 0.1867 0.2498 0.038 Uiso calc R 1 1
H H25B 0.6486 0.2377 0.1669 0.038 Uiso calc R 1 1
N N26 0.68097(7) 0.30109(11) 0.31072(10) 0.0298(3) Uani d . 1 1
C C27 0.72550(9) 0.39528(15) 0.27122(13) 0.0344(4) Uani d . 1 1
H H27A 0.7483 0.3682 0.2105 0.041 Uiso calc R 1 1
H H27B 0.7688 0.4198 0.3248 0.041 Uiso calc R 1 1
C C28 0.67087(9) 0.49632(15) 0.24132(13) 0.0344(4) Uani d . 1 1
H H28A 0.7001 0.5584 0.2115 0.041 Uiso calc R 1 1
H H28B 0.6528 0.5276 0.3040 0.041 Uiso calc R 1 1
C C29 0.59923(9) 0.46310(14) 0.16334(12) 0.0304(3) Uani d . 1 1
H H29 0.6182 0.4459 0.0966 0.036 Uiso calc R 1 1
C C30 0.54279(11) 0.56531(15) 0.14510(14) 0.0387(4) Uani d . 1 1
H H30A 0.5207 0.5815 0.2082 0.058 Uiso calc R 1 1
H H30B 0.5004 0.5463 0.0894 0.058 Uiso calc R 1 1
H H30C 0.5710 0.6337 0.1259 0.058 Uiso calc R 1 1
C C31 0.73136(10) 0.20900(15) 0.36030(14) 0.0388(4) Uani d . 1 1
H H31A 0.7643 0.1782 0.3108 0.047 Uiso calc R 1 1
H H31B 0.6983 0.1449 0.3795 0.047 Uiso calc R 1 1
C C32 0.78383(9) 0.25168(15) 0.45576(13) 0.0334(4) Uani d . 1 1
C C33 0.75798(10) 0.33474(16) 0.51998(13) 0.0364(4) Uani d . 1 1
H H33 0.7063 0.3645 0.5044 0.044 Uiso calc R 1 1
C C34 0.80684(11) 0.37471(16) 0.60677(13) 0.0378(4) Uani d . 1 1
H H34 0.7887 0.4323 0.6492 0.045 Uiso calc R 1 1
C C35 0.88179(10) 0.33065(16) 0.63118(14) 0.0409(4) Uani d . 1 1
H H35 0.9150 0.3570 0.6908 0.049 Uiso calc R 1 1
C C36 0.90805(10) 0.24790(17) 0.56794(15) 0.0446(5) Uani d . 1 1
H H36 0.9595 0.2174 0.5843 0.054 Uiso calc R 1 1
C C37 0.85963(10) 0.20925(16) 0.48089(15) 0.0401(4) Uani d . 1 1
H H37 0.8785 0.1530 0.4378 0.048 Uiso calc R 1 1

loop_
_atom_site_aniso_label
_atom_site_aniso_U_11
_atom_site_aniso_U_22
_atom_site_aniso_U_33
_atom_site_aniso_U_12
_atom_site_aniso_U_13
_atom_site_aniso_U_23
N1 0.0277(7) 0.0408(8) 0.0267(7) -0.0019(6) -0.0003(6) 0.0009(6)
C2 0.0370(9) 0.0408(10) 0.0240(8) -0.0038(7) 0.0026(7) 0.0002(7)
C3 0.0321(8) 0.0401(10) 0.0266(8) -0.0028(7) 0.0053(7) -0.0004(7)
C4 0.0281(8) 0.0253(8) 0.0246(8) -0.0015(6) 0.0029(6) -0.0010(6)
C5 0.0271(8) 0.0212(7) 0.0261(8) -0.0015(6) 0.0031(6) -0.0003(6)
C6 0.0292(8) 0.0237(8) 0.0236(8) 0.0009(6) 0.0023(6) 0.0002(6)
C7 0.0322(8) 0.0351(9) 0.0244(8) 0.0023(6) 0.0068(6) 0.0003(6)
N8 0.0293(7) 0.0435(9) 0.0291(7) 0.0015(6) 0.0044(6) 0.0005(6)
C9 0.0277(8) 0.0290(8) 0.0257(8) -0.0007(6) -0.0002(6) 0.0005(6)
S10 0.0277(2) 0.0367(2) 0.0334(2) 0.00088(16) -0.00356(16) 0.00128(17)
O11 0.0400(7) 0.0491(8) 0.0362(7) -0.0019(5) -0.0088(5) 0.0102(6)
O12 0.0333(6) 0.0407(7) 0.0520(8) 0.0052(5) 0.0013(6) -0.0075(6)
C13 0.0230(7) 0.0383(9) 0.0280(8) 0.0023(6) 0.0000(6) -0.0009(7)
C14 0.0335(9) 0.0442(10) 0.0269(8) -0.0011(7) 0.0059(7) -0.0008(7)
C15 0.0361(9) 0.0387(10) 0.0341(9) 0.0031(7) 0.0061(7) -0.0058(7)
C16 0.0255(8) 0.0384(10) 0.0382(10) 0.0057(7) 0.0037(7) 0.0053(7)
C17 0.0329(9) 0.0509(11) 0.0271(9) 0.0018(7) 0.0044(7) 0.0052(7)
C18 0.0310(8) 0.0471(10) 0.0257(8) 0.0011(7) 0.0002(7) -0.0051(7)
C19 0.0497(11) 0.0448(12) 0.0529(12) -0.0017(9) 0.0094(9) 0.0082(9)
N20 0.0339(7) 0.0263(7) 0.0251(7) -0.0004(5) 0.0027(6) 0.0007(5)
O21 0.0289(6) 0.0701(9) 0.0303(6) 0.0010(6) -0.0004(5) 0.0047(6)
O22 0.0461(7) 0.0661(9) 0.0230(6) 0.0075(6) 0.0057(5) -0.0026(6)
N23 0.0244(6) 0.0367(8) 0.0235(7) -0.0032(5) 0.0028(5) -0.0005(5)
C24 0.0263(8) 0.0338(9) 0.0254(8) -0.0031(6) 0.0054(6) -0.0048(6)
C25 0.0286(8) 0.0313(9) 0.0355(9) -0.0028(6) 0.0048(7) -0.0061(7)
N26 0.0254(6) 0.0303(7) 0.0331(7) -0.0020(5) 0.0024(6) -0.0021(6)
C27 0.0266(8) 0.0424(10) 0.0349(9) -0.0085(7) 0.0066(7) -0.0012(7)
C28 0.0357(9) 0.0336(9) 0.0350(9) -0.0102(7) 0.0086(7) -0.0011(7)
C29 0.0332(8) 0.0337(9) 0.0252(8) -0.0025(7) 0.0072(7) -0.0010(6)
C30 0.0468(10) 0.0344(10) 0.0359(10) 0.0006(8) 0.0095(8) 0.0027(7)
C31 0.0342(9) 0.0367(10) 0.0440(10) 0.0054(7) 0.0014(8) -0.0058(8)
C32 0.0311(8) 0.0334(9) 0.0358(9) 0.0017(7) 0.0051(7) 0.0041(7)
C33 0.0315(8) 0.0428(10) 0.0347(9) 0.0042(7) 0.0043(7) 0.0028(8)
C34 0.0443(10) 0.0403(10) 0.0295(9) -0.0015(8) 0.0078(7) 0.0027(7)
C35 0.0402(10) 0.0455(11) 0.0341(9) -0.0083(8) -0.0037(8) 0.0096(8)
C36 0.0310(9) 0.0505(12) 0.0500(11) 0.0037(8) -0.0014(8) 0.0118(9)
C37 0.0358(9) 0.0386(10) 0.0457(11) 0.0069(7) 0.0049(8) 0.0036(8)

loop_
_atom_type_symbol
_atom_type_description
_atom_type_scat_dispersion_real
_atom_type_scat_dispersion_imag
_atom_type_scat_source
C C 0.0033 0.0016 'International Tables Vol C Tables 4.2.6.8 and 6.1.1.4'
H H 0.0000 0.0000 'International Tables Vol C Tables 4.2.6.8 and 6.1.1.4'
N N 0.0061 0.0033 'International Tables Vol C Tables 4.2.6.8 and 6.1.1.4'
O O 0.0106 0.0060 'International Tables Vol C Tables 4.2.6.8 and 6.1.1.4'
S S 0.1246 0.1234 'International Tables Vol C Tables 4.2.6.8 and 6.1.1.4'

loop_
_geom_angle_atom_site_label_1
_geom_angle_atom_site_label_2
_geom_angle_atom_site_label_3
_geom_angle
C9 N1 C2 108.33(13)
C9 N1 S10 128.04(11)
C2 N1 S10 123.56(11)
C3 C2 N1 109.03(14)
C3 C2 H2 125.5
N1 C2 H2 125.5
C2 C3 C4 108.60(14)
C2 C3 H3 125.7
C4 C3 H3 125.7
C9 C4 C5 118.18(13)
C9 C4 C3 105.97(13)
C5 C4 C3 135.85(14)
N23 C5 C4 124.80(14)
N23 C5 C6 122.51(13)
C4 C5 C6 112.69(13)
C7 C6 C5 122.25(14)
C7 C6 N20 115.39(13)
C5 C6 N20 122.27(13)
N8 C7 C6 125.24(15)
N8 C7 H7 117.4
C6 C7 H7 117.4
C7 N8 C9 112.61(13)
N8 C9 N1 123.02(14)
N8 C9 C4 128.92(14)
N1 C9 C4 108.06(13)
O12 S10 O11 120.90(8)
O12 S10 N1 107.21(7)
O11 S10 N1 103.78(7)
O12 S10 C13 109.66(8)
O11 S10 C13 108.85(8)
N1 S10 C13 105.21(7)
C18 C13 C14 120.95(16)
C18 C13 S10 119.98(13)
C14 C13 S10 118.93(13)
C15 C14 C13 119.02(16)
C15 C14 H14 120.5
C13 C14 H14 120.5
C14 C15 C16 120.97(16)
C14 C15 H15 119.5
C16 C15 H15 119.5
C15 C16 C17 118.82(16)
C15 C16 C19 120.47(16)
C17 C16 C19 120.71(16)
C18 C17 C16 121.24(16)
C18 C17 H17 119.4
C16 C17 H17 119.4
C17 C18 C13 118.91(16)
C17 C18 H18 120.5
C13 C18 H18 120.5
C16 C19 H19A 109.5
C16 C19 H19B 109.5
H19A C19 H19B 109.5
C16 C19 H19C 109.5
H19A C19 H19C 109.5
H19B C19 H19C 109.5
O22 N20 O21 120.82(13)
O22 N20 C6 119.35(13)
O21 N20 C6 119.82(13)
C5 N23 C24 128.99(13)
C5 N23 H23 118.8
C24 N23 H23 110.5
N23 C24 C25 106.45(13)
N23 C24 C29 111.99(13)
C25 C24 C29 110.39(13)
N23 C24 H24 109.3
C25 C24 H24 109.3
C29 C24 H24 109.3
N26 C25 C24 108.94(13)
N26 C25 H25A 109.9
C24 C25 H25A 109.9
N26 C25 H25B 109.9
C24 C25 H25B 109.9
H25A C25 H25B 108.3
C25 N26 C31 112.41(13)
C25 N26 C27 109.05(13)
C31 N26 C27 112.75(13)
N26 C27 C28 108.85(13)
N26 C27 H27A 109.9
C28 C27 H27A 109.9
N26 C27 H27B 109.9
C28 C27 H27B 109.9
H27A C27 H27B 108.3
C27 C28 C29 113.01(14)
C27 C28 H28A 109.0
C29 C28 H28A 109.0
C27 C28 H28B 109.0
C29 C28 H28B 109.0
H28A C28 H28B 107.8
C30 C29 C28 110.19(14)
C30 C29 C24 113.50(13)
C28 C29 C24 110.62(13)
C30 C29 H29 107.4
C28 C29 H29 107.4
C24 C29 H29 107.4
C29 C30 H30A 109.5
C29 C30 H30B 109.5
H30A C30 H30B 109.5
C29 C30 H30C 109.5
H30A C30 H30C 109.5
H30B C30 H30C 109.5
N26 C31 C32 112.05(14)
N26 C31 H31A 109.2
C32 C31 H31A 109.2
N26 C31 H31B 109.2
C32 C31 H31B 109.2
H31A C31 H31B 107.9
C37 C32 C33 118.20(16)
C37 C32 C31 120.57(16)
C33 C32 C31 121.22(14)
C32 C33 C34 120.92(16)
C32 C33 H33 119.5
C34 C33 H33 119.5
C35 C34 C33 120.08(17)
C35 C34 H34 120.0
C33 C34 H34 120.0
C34 C35 C36 119.47(17)
C34 C35 H35 120.3
C36 C35 H35 120.3
C35 C36 C37 120.35(16)
C35 C36 H36 119.8
C37 C36 H36 119.8
C36 C37 C32 120.97(18)
C36 C37 H37 119.5
C32 C37 H37 119.5

loop_
_geom_bond_atom_site_label_1
_geom_bond_atom_site_label_2
_geom_bond_distance
N1 C9 1.3916(19)
N1 C2 1.396(2)
N1 S10 1.6899(13)
C2 C3 1.346(2)
C2 H2 0.9500
C3 C4 1.443(2)
C3 H3 0.9500
C4 C9 1.404(2)
C4 C5 1.433(2)
C5 N23 1.3409(19)
C5 C6 1.435(2)
C6 C7 1.404(2)
C6 N20 1.4431(19)
C7 N8 1.321(2)
C7 H7 0.9500
N8 C9 1.347(2)
S10 O12 1.4224(13)
S10 O11 1.4276(12)
S10 C13 1.7488(17)
C13 C18 1.390(2)
C13 C14 1.391(2)
C14 C15 1.385(2)
C14 H14 0.9500
C15 C16 1.388(2)
C15 H15 0.9500
C16 C17 1.393(2)
C16 C19 1.508(3)
C17 C18 1.380(2)
C17 H17 0.9500
C18 H18 0.9500
C19 H19A 0.9800
C19 H19B 0.9800
C19 H19C 0.9800
N20 O22 1.2294(17)
N20 O21 1.2409(17)
N23 C24 1.4633(19)
N23 H23 0.9205
C24 C25 1.533(2)
C24 C29 1.548(2)
C24 H24 1.0000
C25 N26 1.462(2)
C25 H25A 0.9900
C25 H25B 0.9900
N26 C31 1.464(2)
N26 C27 1.469(2)
C27 C28 1.515(2)
C27 H27A 0.9900
C27 H27B 0.9900
C28 C29 1.534(2)
C28 H28A 0.9900
C28 H28B 0.9900
C29 C30 1.526(2)
C29 H29 1.0000
C30 H30A 0.9800
C30 H30B 0.9800
C30 H30C 0.9800
C31 C32 1.517(2)
C31 H31A 0.9900
C31 H31B 0.9900
C32 C37 1.391(2)
C32 C33 1.393(2)
C33 C34 1.393(2)
C33 H33 0.9500
C34 C35 1.383(3)
C34 H34 0.9500
C35 C36 1.385(3)
C35 H35 0.9500
C36 C37 1.387(3)
C36 H36 0.9500
C37 H37 0.9500

loop_
_geom_hbond_atom_site_label_D
_geom_hbond_atom_site_label_H
_geom_hbond_atom_site_label_A
_geom_hbond_distance_DH
_geom_hbond_distance_HA
_geom_hbond_distance_DA
_geom_hbond_angle_DHA
N23 H23 O21 0.92 1.95 2.6322(17) 130
N23 H23 N26 0.92 2.35 2.8235(18) 111

loop_
_geom_torsion_atom_site_label_1
_geom_torsion_atom_site_label_2
_geom_torsion_atom_site_label_3
_geom_torsion_atom_site_label_4
_geom_torsion
C9 N1 C2 C3 -0.75(19)
S10 N1 C2 C3 -177.98(12)
N1 C2 C3 C4 0.49(19)
C2 C3 C4 C9 -0.05(18)
C2 C3 C4 C5 -179.48(17)
C9 C4 C5 N23 177.61(14)
C3 C4 C5 N23 -3.0(3)
C9 C4 C5 C6 -2.37(19)
C3 C4 C5 C6 177.00(17)
N23 C5 C6 C7 -176.77(14)
C4 C5 C6 C7 3.2(2)
N23 C5 C6 N20 -0.5(2)
C4 C5 C6 N20 179.48(13)
C5 C6 C7 N8 -1.0(2)
N20 C6 C7 N8 -177.51(14)
C6 C7 N8 C9 -2.1(2)
C7 N8 C9 N1 -176.84(14)
C7 N8 C9 C4 3.0(2)
C2 N1 C9 N8 -179.41(15)
S10 N1 C9 N8 -2.3(2)
C2 N1 C9 C4 0.71(17)
S10 N1 C9 C4 177.77(11)
C5 C4 C9 N8 -0.7(2)
C3 C4 C9 N8 179.72(16)
C5 C4 C9 N1 179.14(13)
C3 C4 C9 N1 -0.40(17)
C9 N1 S10 O12 44.89(16)
C2 N1 S10 O12 -138.45(14)
C9 N1 S10 O11 173.91(13)
C2 N1 S10 O11 -9.43(16)
C9 N1 S10 C13 -71.80(15)
C2 N1 S10 C13 104.86(14)
O12 S10 C13 C18 -21.20(15)
O11 S10 C13 C18 -155.49(12)
N1 S10 C13 C18 93.81(13)
O12 S10 C13 C14 154.50(12)
O11 S10 C13 C14 20.22(15)
N1 S10 C13 C14 -90.49(13)
C18 C13 C14 C15 2.8(2)
S10 C13 C14 C15 -172.86(12)
C13 C14 C15 C16 -0.2(2)
C14 C15 C16 C17 -2.3(2)
C14 C15 C16 C19 176.94(16)
C15 C16 C17 C18 2.3(2)
C19 C16 C17 C18 -176.92(16)
C16 C17 C18 C13 0.2(2)
C14 C13 C18 C17 -2.8(2)
S10 C13 C18 C17 172.83(12)
C7 C6 N20 O22 -7.8(2)
C5 C6 N20 O22 175.66(14)
C7 C6 N20 O21 171.34(14)
C5 C6 N20 O21 -5.2(2)
C4 C5 N23 C24 -10.8(2)
C6 C5 N23 C24 169.18(14)
C5 N23 C24 C25 -130.72(15)
C5 N23 C24 C29 108.55(17)
N23 C24 C25 N26 -62.82(15)
C29 C24 C25 N26 58.93(17)
C24 C25 N26 C31 166.21(13)
C24 C25 N26 C27 -67.99(16)
C25 N26 C27 C28 65.74(16)
C31 N26 C27 C28 -168.66(13)
N26 C27 C28 C29 -55.95(18)
C27 C28 C29 C30 174.23(14)
C27 C28 C29 C24 47.91(18)
N23 C24 C29 C30 -54.59(18)
C25 C24 C29 C30 -173.00(13)
N23 C24 C29 C28 69.86(16)
C25 C24 C29 C28 -48.55(17)
C25 N26 C31 C32 -172.15(14)
C27 N26 C31 C32 64.09(18)
N26 C31 C32 C37 -144.17(16)
N26 C31 C32 C33 35.3(2)
C37 C32 C33 C34 0.3(3)
C31 C32 C33 C34 -179.11(16)
C32 C33 C34 C35 -1.0(3)
C33 C34 C35 C36 0.9(3)
C34 C35 C36 C37 -0.1(3)
C35 C36 C37 C32 -0.6(3)
C33 C32 C37 C36 0.5(3)
C31 C32 C37 C36 179.90(16)
